data_1561222
loop_
_publ_author_name
'Zhai, Chun'
'Yang, Zhan Yong'
'Xu, Duo'
'Wang, Zhi Kang'
'Hao, Xin Yu'
'Shi, Yu Jie'
'Yang, Gao Wen'
'Li, Qiao Yun'

_publ_section_title
;
 pH dependent synthesis of two zinc(II) compounds derived from
 5-aminotetrazole-1-isopropanoic acid for treatment of cancer cells
;
_journal_name_full 'Journal of Solid State Chemistry'
_journal_page_first 156
_journal_page_last 162
_journal_paper_doi 10.1016/j.jssc.2017.10.013
_journal_volume 258
_journal_year 2018
_chemical_formula_moiety 'C10 H20 N10 O6 Zn'
_chemical_formula_sum 'C10 H20 N10 O6 Zn'
_chemical_formula_weight 440.72
_space_group_IT_number 14
_space_group_name_Hall '-P 2ybc'
_space_group_name_H-M_alt 'P 1 21/c 1'
_symmetry_cell_setting monoclinic
_symmetry_space_group_name_Hall '-P 2ybc'
_symmetry_space_group_name_H-M 'P 1 21/c 1'
_atom_sites_solution_hydrogens geom
_atom_sites_solution_primary direct
_atom_sites_solution_secondary difmap
_cell_angle_alpha 90.00
_cell_angle_beta 112.65(2)
_cell_angle_gamma 90.00
_cell_formula_units_Z 4
_cell_length_a 10.863(2)
_cell_length_b 9.4489(19)
_cell_length_c 19.174(6)
_cell_measurement_temperature 291(2)
_cell_volume 1816.3(8)
_computing_molecular_graphics 'SHELXL-97 (Sheldrick, 1997)'
_computing_publication_material 'SHELXL-97 (Sheldrick, 1997)'
_computing_structure_refinement 'SHELXL-97 (Sheldrick, 1997)'
_computing_structure_solution 'SHELXS-97 (Sheldrick, 1990)'
_diffrn_ambient_temperature 291(2)
_diffrn_measured_fraction_theta_full 0.994
_diffrn_measured_fraction_theta_max 0.994
_diffrn_measurement_device_type 'Rigaku Mercury'
_diffrn_measurement_method \w
_diffrn_radiation_monochromator graphite
_diffrn_radiation_source 'fine-focus sealed tube'
_diffrn_radiation_type MoK\a
_diffrn_radiation_wavelength 0.71073
_diffrn_reflns_av_R_equivalents 0.1075
_diffrn_reflns_av_sigmaI/netI 0.0997
_diffrn_reflns_limit_h_max 14
_diffrn_reflns_limit_h_min -14
_diffrn_reflns_limit_k_max 12
_diffrn_reflns_limit_k_min -12
_diffrn_reflns_limit_l_max 24
_diffrn_reflns_limit_l_min -24
_diffrn_reflns_number 17589
_diffrn_reflns_theta_full 27.48
_diffrn_reflns_theta_max 27.48
_diffrn_reflns_theta_min 3.15
_diffrn_standards_decay_% 0
_diffrn_standards_interval_count 0
_diffrn_standards_interval_time 0
_diffrn_standards_number 0
_exptl_absorpt_coefficient_mu 1.405
_exptl_absorpt_correction_T_max 0.7665
_exptl_absorpt_correction_T_min 0.7383
_exptl_absorpt_correction_type multi-scan
_exptl_crystal_colour colourless
_exptl_crystal_density_diffrn 1.612
_exptl_crystal_density_method 'not measured'
_exptl_crystal_description block
_exptl_crystal_F_000 908
_exptl_crystal_size_max 0.23
_exptl_crystal_size_mid 0.22
_exptl_crystal_size_min 0.20
_refine_diff_density_max 1.218
_refine_diff_density_min -1.427
_refine_diff_density_rms 0.115
_refine_ls_extinction_method none
_refine_ls_goodness_of_fit_ref 1.297
_refine_ls_hydrogen_treatment mixed
_refine_ls_matrix_type full
_refine_ls_number_parameters 244
_refine_ls_number_reflns 4138
_refine_ls_number_restraints 79
_refine_ls_restrained_S_all 1.355
_refine_ls_R_factor_all 0.1582
_refine_ls_R_factor_gt 0.1008
_refine_ls_shift/su_max 0.081
_refine_ls_shift/su_mean 0.003
_refine_ls_structure_factor_coef Fsqd
_refine_ls_weighting_details 'calc w=1/[\s^2^(Fo^2^)+(0.1000P)^2^+0.0000P] where P=(Fo^2^+2Fc^2^)/3'
_refine_ls_weighting_scheme calc
_refine_ls_wR_factor_gt 0.2155
_refine_ls_wR_factor_ref 0.2388
_reflns_number_gt 2808
_reflns_number_total 4138
_reflns_threshold_expression >2sigma(I)
_cod_data_source_file JSSC-2018-258-156.cif
_cod_data_source_block t2
_cod_original_sg_symbol_H-M 'P 21/c'
_cod_database_code 1561222

loop_
_symmetry_equiv_pos_as_xyz
'x, y, z'
'-x, y+1/2, -z+1/2'
'-x, -y, -z'
'x, -y-1/2, z-1/2'

loop_
_atom_site_label
_atom_site_type_symbol
_atom_site_fract_x
_atom_site_fract_y
_atom_site_fract_z
_atom_site_U_iso_or_equiv
_atom_site_adp_type
_atom_site_occupancy
_atom_site_symmetry_multiplicity
_atom_site_calc_flag
_atom_site_refinement_flags
_atom_site_disorder_assembly
_atom_site_disorder_group
Zn1 Zn 0.31147(7) -0.07986(8) 0.30800(4) 0.0316(3) Uani 1 1 d . . .
O1 O 0.4207(4) 0.0996(5) 0.3666(3) 0.0340(11) Uani 1 1 d . . .
O2 O 0.3256(5) 0.2728(6) 0.2826(3) 0.0467(14) Uani 1 1 d . . .
N1 N 0.5652(6) 0.2802(6) 0.4758(3) 0.0456(17) Uani 1 1 d . . .
N2 N 0.7015(7) 0.3043(7) 0.5064(4) 0.0533(18) Uani 1 1 d . . .
N3 N 0.7479(6) 0.2487(7) 0.5725(4) 0.0494(17) Uani 1 1 d . . .
N4 N 0.6457(5) 0.1883(6) 0.5884(3) 0.0358(14) Uani 1 1 d . . .
N5 N 0.4114(6) 0.1722(7) 0.5204(4) 0.0510(18) Uani 1 1 d . . .
H5A H 0.3989 0.1326 0.5576 0.061 Uiso 1 1 calc R . .
H5B H 0.3446 0.1886 0.4789 0.061 Uiso 1 1 calc R . .
N6 N -0.0448(5) 0.0388(6) 0.3404(3) 0.0288(13) Uani 1 1 d . . .
N7 N 0.0502(5) 0.1291(6) 0.3878(3) 0.0361(14) Uani 1 1 d . . .
N8 N 0.1583(5) 0.1092(6) 0.3767(3) 0.0347(14) Uani 1 1 d . . .
N9 N 0.1394(5) 0.0070(6) 0.3232(3) 0.0315(13) Uani 1 1 d . . .
N10 N -0.0452(6) -0.1352(8) 0.2503(4) 0.061(2) Uani 1 1 d . . .
H10D H -0.0001 -0.1790 0.2287 0.073 Uiso 1 1 calc R . .
H10E H -0.1276 -0.1562 0.2392 0.073 Uiso 1 1 calc R . .
C1 C 0.4016(7) 0.2257(9) 0.3452(4) 0.0437(18) Uani 1 1 d U . .
C2 C 0.4809(11) 0.3317(8) 0.4021(5) 0.078(3) Uani 1 1 d DU . .
C3 C 0.4667(13) 0.4713(10) 0.3945(6) 0.120(3) Uani 1 1 d DU . .
H3A H 0.5225 0.5164 0.4408 0.180 Uiso 1 1 calc R . .
H3B H 0.3752 0.4961 0.3830 0.180 Uiso 1 1 calc R . .
H3C H 0.4921 0.5024 0.3543 0.180 Uiso 1 1 calc R . .
C4 C 0.5342(7) 0.2080(8) 0.5272(4) 0.0380(17) Uani 1 1 d U . .
C6 C -0.1803(6) 0.0374(7) 0.3373(4) 0.0318(15) Uani 1 1 d U . .
H6A H -0.2191 -0.0551 0.3176 0.038 Uiso 1 1 calc R . .
C7 C -0.1833(7) 0.0542(8) 0.4163(4) 0.0420(17) Uani 1 1 d U . .
H7A H -0.1274 -0.0165 0.4495 0.063 Uiso 1 1 calc R . .
H7B H -0.2731 0.0430 0.4132 0.063 Uiso 1 1 calc R . .
H7C H -0.1512 0.1465 0.4357 0.063 Uiso 1 1 calc R . .
C8 C 0.0123(7) -0.0358(8) 0.3007(4) 0.0344(16) Uani 1 1 d U . .
O3 O -0.2135(4) 0.2455(5) 0.2582(2) 0.0343(11) Uani 1 1 d . . .
O4 O -0.3912(4) 0.1420(6) 0.2718(3) 0.0478(14) Uani 1 1 d . . .
C5 C -0.2695(7) 0.1524(8) 0.2837(4) 0.0330(15) Uani 1 1 d U . .
O5 O 0.5057(5) -0.1259(6) 0.3099(3) 0.0422(13) Uani 1 1 d . . .
H5D H 0.4979 -0.1722 0.2704 0.063 Uiso 1 1 d R . .
H5C H 0.5455 -0.0482 0.3105 0.063 Uiso 1 1 d R . .
O6 O 0.2636(5) 0.0312(6) 0.2020(3) 0.0561(16) Uani 1 1 d . . .
H6B H 0.2812 0.1133 0.2164 0.067 Uiso 1 1 calc R . .
C9 C 0.1401(12) 0.0275(13) 0.1369(6) 0.107(4) Uani 1 1 d U . .
H9A H 0.0675 0.0374 0.1542 0.128 Uiso 1 1 calc R . .
H9B H 0.1318 -0.0652 0.1138 0.128 Uiso 1 1 calc R . .
C10 C 0.1225(13) 0.1342(13) 0.0785(6) 0.115(4) Uani 1 1 d U . .
H10A H 0.0376 0.1208 0.0378 0.172 Uiso 1 1 calc R . .
H10B H 0.1923 0.1248 0.0598 0.172 Uiso 1 1 calc R . .
H10C H 0.1260 0.2269 0.0996 0.172 Uiso 1 1 calc R . .

loop_
_atom_site_aniso_label
_atom_site_aniso_U_11
_atom_site_aniso_U_22
_atom_site_aniso_U_33
_atom_site_aniso_U_23
_atom_site_aniso_U_13
_atom_site_aniso_U_12
Zn1 0.0221(5) 0.0376(5) 0.0324(5) -0.0019(4) 0.0078(3) 0.0009(3)
O1 0.031(3) 0.030(3) 0.037(3) 0.004(2) 0.009(2) 0.002(2)
O2 0.044(3) 0.052(4) 0.033(3) 0.014(2) 0.002(2) 0.003(3)
N1 0.042(4) 0.034(4) 0.042(4) 0.005(3) -0.005(3) -0.018(3)
N2 0.057(4) 0.057(5) 0.041(4) 0.007(3) 0.013(3) -0.014(4)
N3 0.039(4) 0.060(5) 0.046(4) 0.008(3) 0.014(3) -0.004(3)
N4 0.024(3) 0.038(4) 0.042(4) 0.002(3) 0.008(3) -0.005(3)
N5 0.027(3) 0.062(5) 0.053(4) 0.009(3) 0.003(3) -0.003(3)
N6 0.018(3) 0.035(3) 0.032(3) 0.000(2) 0.008(2) 0.002(2)
N7 0.028(3) 0.036(3) 0.041(4) -0.012(3) 0.008(3) -0.006(3)
N8 0.023(3) 0.038(4) 0.041(4) -0.002(3) 0.010(3) -0.001(3)
N9 0.019(3) 0.036(4) 0.039(3) 0.002(3) 0.011(2) 0.002(3)
N10 0.040(4) 0.068(5) 0.079(5) -0.043(4) 0.028(4) -0.012(4)
C1 0.040(4) 0.049(5) 0.042(4) -0.004(4) 0.017(3) -0.005(4)
C2 0.103(6) 0.032(4) 0.052(5) 0.011(4) -0.021(5) -0.008(4)
C3 0.138(6) 0.080(5) 0.080(5) -0.007(5) -0.027(5) 0.004(5)
C4 0.043(4) 0.035(4) 0.032(4) 0.001(3) 0.009(3) 0.004(3)
C6 0.023(3) 0.035(4) 0.037(4) 0.001(3) 0.012(3) -0.002(3)
C7 0.037(3) 0.052(4) 0.041(4) 0.006(3) 0.018(3) -0.001(3)
C8 0.027(3) 0.041(4) 0.033(4) 0.004(3) 0.009(3) 0.007(3)
O3 0.027(2) 0.039(3) 0.039(3) 0.008(2) 0.015(2) -0.001(2)
O4 0.022(3) 0.054(3) 0.071(4) 0.020(3) 0.022(2) 0.007(2)
C5 0.026(3) 0.036(4) 0.036(4) 0.000(3) 0.012(3) -0.002(3)
O5 0.034(3) 0.055(3) 0.039(3) -0.007(2) 0.016(2) 0.000(2)
O6 0.056(4) 0.060(4) 0.040(3) 0.005(3) 0.005(3) -0.012(3)
C9 0.131(9) 0.088(8) 0.051(6) 0.006(5) -0.020(6) -0.021(7)
C10 0.143(9) 0.086(8) 0.062(7) 0.008(6) -0.019(6) -0.009(7)

loop_
_atom_type_symbol
_atom_type_description
_atom_type_scat_dispersion_real
_atom_type_scat_dispersion_imag
_atom_type_scat_source
C C 0.0033 0.0016 'International Tables Vol C Tables 4.2.6.8 and 6.1.1.4'
H H 0.0000 0.0000 'International Tables Vol C Tables 4.2.6.8 and 6.1.1.4'
N N 0.0061 0.0033 'International Tables Vol C Tables 4.2.6.8 and 6.1.1.4'
O O 0.0106 0.0060 'International Tables Vol C Tables 4.2.6.8 and 6.1.1.4'
Zn Zn 0.2839 1.4301 'International Tables Vol C Tables 4.2.6.8 and 6.1.1.4'

loop_
_geom_angle_atom_site_label_1
_geom_angle_atom_site_label_2
_geom_angle_atom_site_label_3
_geom_angle
_geom_angle_site_symmetry_1
_geom_angle_site_symmetry_3
O3 Zn1 N4 93.7(2) 2_545 3_656
O3 Zn1 O1 173.86(18) 2_545 .
N4 Zn1 O1 90.8(2) 3_656 .
O3 Zn1 O5 96.74(18) 2_545 .
N4 Zn1 O5 91.5(2) 3_656 .
O1 Zn1 O5 78.89(18) . .
O3 Zn1 O6 86.0(2) 2_545 .
N4 Zn1 O6 178.8(2) 3_656 .
O1 Zn1 O6 89.60(19) . .
O5 Zn1 O6 89.6(2) . .
O3 Zn1 N9 96.66(19) 2_545 .
N4 Zn1 N9 86.9(2) 3_656 .
O1 Zn1 N9 87.8(2) . .
O5 Zn1 N9 166.6(2) . .
O6 Zn1 N9 92.0(2) . .
C1 O1 Zn1 126.7(5) . .
C4 N1 N2 107.6(6) . .
C4 N1 C2 130.3(7) . .
N2 N1 C2 122.1(7) . .
N3 N2 N1 107.5(6) . .
N2 N3 N4 110.1(6) . .
C4 N4 N3 106.5(6) . .
C4 N4 Zn1 133.4(5) . 3_656
N3 N4 Zn1 120.0(4) . 3_656
C4 N5 H5A 120.0 . .
C4 N5 H5B 120.0 . .
H5A N5 H5B 120.0 . .
C8 N6 N7 107.7(5) . .
C8 N6 C6 130.6(6) . .
N7 N6 C6 121.6(5) . .
N8 N7 N6 107.5(5) . .
N7 N8 N9 110.2(5) . .
C8 N9 N8 107.0(5) . .
C8 N9 Zn1 132.8(5) . .
N8 N9 Zn1 118.8(4) . .
C8 N10 H10D 120.0 . .
C8 N10 H10E 120.0 . .
H10D N10 H10E 120.0 . .
O1 C1 O2 128.3(7) . .
O1 C1 C2 115.1(7) . .
O2 C1 C2 116.5(7) . .
C3 C2 N1 116.4(8) . .
C3 C2 C1 125.3(8) . .
N1 C2 C1 117.5(6) . .
C2 C3 H3A 109.5 . .
C2 C3 H3B 109.4 . .
H3A C3 H3B 109.5 . .
C2 C3 H3C 109.5 . .
H3A C3 H3C 109.5 . .
H3B C3 H3C 109.5 . .
N5 C4 N4 125.9(7) . .
N5 C4 N1 125.6(7) . .
N4 C4 N1 108.4(7) . .
N6 C6 C7 111.4(5) . .
N6 C6 C5 112.6(5) . .
C7 C6 C5 109.7(6) . .
N6 C6 H6A 107.6 . .
C7 C6 H6A 107.6 . .
C5 C6 H6A 107.6 . .
C6 C7 H7A 109.5 . .
C6 C7 H7B 109.5 . .
H7A C7 H7B 109.5 . .
C6 C7 H7C 109.5 . .
H7A C7 H7C 109.5 . .
H7B C7 H7C 109.5 . .
N10 C8 N9 126.0(7) . .
N10 C8 N6 126.4(6) . .
N9 C8 N6 107.6(6) . .
C5 O3 Zn1 124.7(4) . 2
O4 C5 O3 127.7(6) . .
O4 C5 C6 114.2(6) . .
O3 C5 C6 118.1(6) . .
Zn1 O5 H5D 109.3 . .
Zn1 O5 H5C 108.5 . .
H5D O5 H5C 109.5 . .
C9 O6 Zn1 127.6(6) . .
C9 O6 H6B 109.5 . .
Zn1 O6 H6B 101.7 . .
O6 C9 C10 116.8(9) . .
O6 C9 H9A 108.1 . .
C10 C9 H9A 108.1 . .
O6 C9 H9B 108.1 . .
C10 C9 H9B 108.1 . .
H9A C9 H9B 107.3 . .
C9 C10 H10A 109.5 . .
C9 C10 H10B 109.5 . .
H10A C10 H10B 109.5 . .
C9 C10 H10C 109.5 . .
H10A C10 H10C 109.5 . .
H10B C10 H10C 109.5 . .

loop_
_geom_bond_atom_site_label_1
_geom_bond_atom_site_label_2
_geom_bond_distance
_geom_bond_site_symmetry_2
Zn1 O3 2.104(5) 2_545
Zn1 N4 2.122(6) 3_656
Zn1 O1 2.126(5) .
Zn1 O5 2.141(5) .
Zn1 O6 2.165(5) .
Zn1 N9 2.161(5) .
O1 C1 1.251(8) .
O2 C1 1.249(8) .
N1 C4 1.345(9) .
N1 N2 1.385(9) .
N1 C2 1.441(9) .
N2 N3 1.282(8) .
N3 N4 1.382(8) .
N4 C4 1.335(8) .
N4 Zn1 2.122(6) 3_656
N5 C4 1.333(9) .
N5 H5A 0.8600 .
N5 H5B 0.8600 .
N6 C8 1.351(8) .
N6 N7 1.377(7) .
N6 C6 1.450(8) .
N7 N8 1.286(7) .
N8 N9 1.366(8) .
N9 C8 1.340(8) .
N10 C8 1.320(9) .
N10 H10D 0.8600 .
N10 H10E 0.8600 .
C1 C2 1.487(10) .
C2 C3 1.330(8) .
C3 H3A 0.9600 .
C3 H3B 0.9600 .
C3 H3C 0.9600 .
C6 C7 1.535(10) .
C6 C5 1.553(9) .
C6 H6A 0.9800 .
C7 H7A 0.9600 .
C7 H7B 0.9600 .
C7 H7C 0.9600 .
O3 C5 1.269(8) .
O3 Zn1 2.104(5) 2
O4 C5 1.256(8) .
O5 H5D 0.8502 .
O5 H5C 0.8499 .
O6 C9 1.438(11) .
O6 H6B 0.8200 .
C9 C10 1.463(14) .
C9 H9A 0.9700 .
C9 H9B 0.9700 .
C10 H10A 0.9600 .
C10 H10B 0.9600 .
C10 H10C 0.9600 .

loop_
_geom_torsion_atom_site_label_1
_geom_torsion_atom_site_label_2
_geom_torsion_atom_site_label_3
_geom_torsion_atom_site_label_4
_geom_torsion
_geom_torsion_site_symmetry_1
_geom_torsion_site_symmetry_2
_geom_torsion_site_symmetry_3
_geom_torsion_site_symmetry_4
O3 Zn1 O1 C1 71.7(18) 2_545 . . .
N4 Zn1 O1 C1 -152.0(6) 3_656 . . .
O5 Zn1 O1 C1 116.6(6) . . . .
O6 Zn1 O1 C1 26.9(6) . . . .
N9 Zn1 O1 C1 -65.1(6) . . . .
C4 N1 N2 N3 0.0(9) . . . .
C2 N1 N2 N3 178.7(7) . . . .
N1 N2 N3 N4 -0.7(9) . . . .
N2 N3 N4 C4 1.2(8) . . . .
N2 N3 N4 Zn1 177.7(5) . . . 3_656
C8 N6 N7 N8 0.1(8) . . . .
C6 N6 N7 N8 -178.3(6) . . . .
N6 N7 N8 N9 -0.3(7) . . . .
N7 N8 N9 C8 0.4(8) . . . .
N7 N8 N9 Zn1 -167.9(4) . . . .
O3 Zn1 N9 C8 1.9(6) 2_545 . . .
N4 Zn1 N9 C8 -91.5(6) 3_656 . . .
O1 Zn1 N9 C8 177.7(6) . . . .
O5 Zn1 N9 C8 -175.2(7) . . . .
O6 Zn1 N9 C8 88.1(6) . . . .
O3 Zn1 N9 N8 166.6(5) 2_545 . . .
N4 Zn1 N9 N8 73.3(5) 3_656 . . .
O1 Zn1 N9 N8 -17.6(5) . . . .
O5 Zn1 N9 N8 -10.5(12) . . . .
O6 Zn1 N9 N8 -107.1(5) . . . .
Zn1 O1 C1 O2 -8.4(12) . . . .
Zn1 O1 C1 C2 172.2(6) . . . .
C4 N1 C2 C3 111.0(12) . . . .
N2 N1 C2 C3 -67.3(14) . . . .
C4 N1 C2 C1 -59.7(14) . . . .
N2 N1 C2 C1 122.1(9) . . . .
O1 C1 C2 C3 -172.7(12) . . . .
O2 C1 C2 C3 7.8(17) . . . .
O1 C1 C2 N1 -2.9(13) . . . .
O2 C1 C2 N1 177.5(8) . . . .
N3 N4 C4 N5 -176.3(7) . . . .
Zn1 N4 C4 N5 7.9(12) 3_656 . . .
N3 N4 C4 N1 -1.2(8) . . . .
Zn1 N4 C4 N1 -177.0(5) 3_656 . . .
N2 N1 C4 N5 175.9(7) . . . .
C2 N1 C4 N5 -2.6(14) . . . .
N2 N1 C4 N4 0.7(8) . . . .
C2 N1 C4 N4 -177.7(8) . . . .
C8 N6 C6 C7 142.5(7) . . . .
N7 N6 C6 C7 -39.6(9) . . . .
C8 N6 C6 C5 -93.8(8) . . . .
N7 N6 C6 C5 84.1(7) . . . .
N8 N9 C8 N10 -178.8(7) . . . .
Zn1 N9 C8 N10 -12.8(12) . . . .
N8 N9 C8 N6 -0.4(7) . . . .
Zn1 N9 C8 N6 165.7(5) . . . .
N7 N6 C8 N10 178.7(7) . . . .
C6 N6 C8 N10 -3.2(12) . . . .
N7 N6 C8 N9 0.2(8) . . . .
C6 N6 C8 N9 178.3(6) . . . .
Zn1 O3 C5 O4 3.8(10) 2 . . .
Zn1 O3 C5 C6 -174.9(4) 2 . . .
N6 C6 C5 O4 170.9(6) . . . .
C7 C6 C5 O4 -64.4(8) . . . .
N6 C6 C5 O3 -10.2(9) . . . .
C7 C6 C5 O3 114.5(7) . . . .
O3 Zn1 O6 C9 42.1(9) 2_545 . . .
N4 Zn1 O6 C9 -33(11) 3_656 . . .
O1 Zn1 O6 C9 -142.2(9) . . . .
O5 Zn1 O6 C9 138.9(9) . . . .
N9 Zn1 O6 C9 -54.4(9) . . . .
Zn1 O6 C9 C10 167.4(9) . . . .
